data_2019049
loop_
_publ_author_name
'Bojarska, Joanna'
'Maniukiewicz, Waldemar'
'Siero\'n, Les\/law'

_publ_section_title
;
 Three new olanzapine structures: the acetic acid monosolvate, and the
 propan-2-ol and propan-2-one hemisolvate monohydrates
;
_journal_coeditor_code OV3029
_journal_issue 7
_journal_name_full 'Acta Crystallographica Section C'
_journal_page_first 781
_journal_page_last 786
_journal_paper_doi 10.1107/S010827011301411X
_journal_volume 69
_journal_year 2013
_chemical_formula_iupac 'C17 H20 N4 S , 0.5C3 H6 O , H2 O'
_chemical_formula_moiety 'C17 H20 N4 S, 0.5(C3 H6 O), H2 O'
_chemical_formula_sum 'C18.5 H25 N4 O1.5 S'
_chemical_formula_weight 359.50
_chemical_name_common
;
Olanzapine propan-2-one hemisolvate monohydrate
;
_chemical_name_systematic
'2-Methyl-4-(4-methylpiperazin-1-yl)-10<i>H</i>-thieno[2,3-<i>b</i>][1,5]benzodiazepine propan-2-one hemisolvate monohydrate'
_space_group_IT_number 15
_symmetry_cell_setting monoclinic
_symmetry_space_group_name_Hall '-C 2yc'
_symmetry_space_group_name_H-M 'C 1 2/c 1'
_atom_sites_solution_hydrogens geom
_atom_sites_solution_primary direct
_atom_sites_solution_secondary difmap
_cell_angle_alpha 90
_cell_angle_beta 125.790(9)
_cell_angle_gamma 90
_cell_formula_units_Z 8
_cell_length_a 24.5759(14)
_cell_length_b 12.5608(5)
_cell_length_c 15.1607(9)
_cell_measurement_reflns_used 928
_cell_measurement_temperature 296
_cell_measurement_theta_max 22.0
_cell_measurement_theta_min 3.4
_cell_volume 3796.3(6)
_computing_cell_refinement 'SAINT-Plus (Bruker, 2008)'
_computing_data_collection 'APEX2 (Bruker, 2005)'
_computing_data_reduction 'SAINT-Plus (Bruker, 2008)'
_computing_molecular_graphics
;
PLATON (Spek, 2009) and Mercury (Macrae <i>et al.</i>, 2008)
;
_computing_publication_material 'PLATON (Spek, 2009)'
_computing_structure_refinement 'SHELXL97 (Sheldrick, 2008)'
_computing_structure_solution 'SHELXS97 (Sheldrick, 2008)'
_diffrn_ambient_temperature 296
_diffrn_detector_area_resol_mean 8.2356
_diffrn_measured_fraction_theta_full 0.999
_diffrn_measured_fraction_theta_max 0.999
_diffrn_measurement_device_type 'Kuma KM-4 CCD area-detector'
_diffrn_measurement_method \w
_diffrn_radiation_monochromator graphite
_diffrn_radiation_type MoK\a
_diffrn_radiation_wavelength 0.71073
_diffrn_reflns_av_R_equivalents 0.0450
_diffrn_reflns_av_sigmaI/netI 0.0818
_diffrn_reflns_limit_h_max 29
_diffrn_reflns_limit_h_min -29
_diffrn_reflns_limit_k_max 14
_diffrn_reflns_limit_k_min -14
_diffrn_reflns_limit_l_max 16
_diffrn_reflns_limit_l_min -18
_diffrn_reflns_number 21646
_diffrn_reflns_reduction_process
;
;
_diffrn_reflns_theta_full 25.00
_diffrn_reflns_theta_max 25.00
_diffrn_reflns_theta_min 1.92
_exptl_absorpt_coefficient_mu 0.187
_exptl_absorpt_correction_T_max 0.96
_exptl_absorpt_correction_T_min 0.91
_exptl_absorpt_correction_type multi-scan
_exptl_absorpt_process_details '(SADABS; Sheldrick, 2003)'
_exptl_crystal_colour yellow
_exptl_crystal_density_diffrn 1.258
_exptl_crystal_density_method 'not measured'
_exptl_crystal_description needle
_exptl_crystal_F_000 1536
_exptl_crystal_size_max 0.50
_exptl_crystal_size_mid 0.35
_exptl_crystal_size_min 0.25
_refine_diff_density_max 0.315
_refine_diff_density_min -0.227
_refine_ls_extinction_coef 0.0008(2)
_refine_ls_extinction_expression 'Fc^*^ = kFc[1+0.001Fc^2^\l^3^/sin(2\q)]^-1/4^'
_refine_ls_extinction_method 'SHELXL97 (Sheldrick, 2008)'
_refine_ls_goodness_of_fit_ref 0.816
_refine_ls_hydrogen_treatment mixed
_refine_ls_matrix_type full
_refine_ls_number_parameters 261
_refine_ls_number_reflns 3339
_refine_ls_number_restraints 27
_refine_ls_restrained_S_all 0.821
_refine_ls_R_factor_all 0.0806
_refine_ls_R_factor_gt 0.0373
_refine_ls_shift/su_max 0.001
_refine_ls_shift/su_mean 0.000
_refine_ls_structure_factor_coef Fsqd
_refine_ls_weighting_details 'calc w = 1/[\s^2^(Fo^2^)+(0.0497P)^2^] where P=(Fo^2^+2Fc^2^)/3'
_refine_ls_weighting_scheme calc
_refine_ls_wR_factor_gt 0.0851
_refine_ls_wR_factor_ref 0.0897
_reflns_number_gt 1727
_reflns_number_total 3339
_reflns_threshold_expression I>2\s(I)
_cod_data_source_file ov3029.cif
_cod_data_source_block III
_cod_original_sg_symbol_H-M 'C 2/c'
_cod_original_formula_sum 'C18.5 H25 N4 O1.5 S1'
_cod_database_code 2019049
_cod_database_fobs_code 2019049

loop_
_symmetry_equiv_pos_site_id
_symmetry_equiv_pos_as_xyz
1 x,y,z
2 -x,y,1/2-z
3 -x,-y,-z
4 x,-y,1/2+z
5 1/2+x,1/2+y,z
6 1/2-x,1/2+y,1/2-z
7 1/2-x,1/2-y,-z
8 1/2+x,1/2-y,1/2+z

loop_
_atom_site_aniso_label
_atom_site_aniso_U_11
_atom_site_aniso_U_22
_atom_site_aniso_U_33
_atom_site_aniso_U_12
_atom_site_aniso_U_13
_atom_site_aniso_U_23
S1 0.0530(4) 0.0645(4) 0.0565(4) -0.0010(3) 0.0347(4) 0.0150(3)
N1 0.0347(11) 0.0482(10) 0.0370(11) 0.0027(9) 0.0187(10) 0.0052(9)
N2 0.0475(13) 0.0618(12) 0.0356(13) 0.0015(10) 0.0271(12) 0.0013(10)
N3 0.0354(11) 0.0453(10) 0.0430(11) 0.0065(9) 0.0233(10) 0.0131(9)
N4 0.0515(12) 0.0427(11) 0.0359(12) 0.0013(9) 0.0169(10) 0.0078(9)
C1 0.0354(14) 0.0413(12) 0.0352(14) -0.0033(10) 0.0178(12) -0.0030(10)
C2 0.0372(14) 0.0474(13) 0.0338(13) -0.0013(11) 0.0174(12) -0.0015(10)
C3 0.0404(14) 0.0435(12) 0.0440(15) 0.0058(10) 0.0275(13) 0.0046(11)
C4 0.0336(13) 0.0377(12) 0.0372(14) 0.0050(10) 0.0190(12) 0.0075(10)
C5 0.0408(14) 0.0385(12) 0.0358(13) 0.0035(11) 0.0234(12) 0.0019(11)
C6 0.0425(14) 0.0466(13) 0.0420(14) 0.0069(11) 0.0211(13) 0.0099(11)
C7 0.0420(14) 0.0467(13) 0.0541(15) 0.0000(12) 0.0234(13) 0.0083(12)
C8 0.0642(19) 0.0691(17) 0.085(2) -0.0201(15) 0.0314(17) 0.0073(15)
C9 0.0518(16) 0.0713(16) 0.0390(15) -0.0027(14) 0.0219(14) 0.0068(13)
C10 0.0397(17) 0.0845(18) 0.0464(17) 0.0090(13) 0.0119(14) 0.0162(14)
C11 0.0349(14) 0.0756(17) 0.0554(17) 0.0051(13) 0.0206(14) 0.0028(14)
C12 0.0375(14) 0.0616(15) 0.0410(14) -0.0006(12) 0.0214(13) 0.0019(11)
C13 0.0408(14) 0.0463(13) 0.0464(15) 0.0073(11) 0.0236(12) 0.0086(10)
C14 0.0420(14) 0.0479(14) 0.0511(16) 0.0015(11) 0.0187(13) 0.0035(11)
C15 0.0635(17) 0.0485(13) 0.0464(16) -0.0032(13) 0.0341(14) 0.0031(12)
C16 0.0472(14) 0.0462(13) 0.0466(15) 0.0024(11) 0.0297(13) 0.0080(11)
C17 0.080(2) 0.0792(18) 0.0415(17) -0.0038(16) 0.0172(15) 0.0128(14)
O1 0.432(19) 0.422(13) 0.387(19) -0.290(15) 0.328(17) -0.286(12)
C18 0.204(10) 0.266(11) 0.115(7) -0.202(10) 0.109(7) -0.106(9)
C19 0.225(15) 0.255(14) 0.282(17) -0.047(12) 0.206(14) -0.153(12)
C20 0.162(9) 0.151(8) 0.211(12) 0.089(8) 0.146(10) 0.103(9)
O1W 0.1297(19) 0.0563(11) 0.0840(18) 0.0036(14) 0.0820(18) 0.0046(10)

loop_
_atom_site_type_symbol
_atom_site_label
_atom_site_fract_x
_atom_site_fract_y
_atom_site_fract_z
_atom_site_U_iso_or_equiv
_atom_site_thermal_displace_type
_atom_site_calc_flag
_atom_site_refinement_flags
_atom_site_occupancy
_atom_site_disorder_assembly
_atom_site_disorder_group
S S1 0.79174(3) 0.85138(5) 0.74769(5) 0.0564(2) Uani d . 1.000 A 2
N N1 0.66840(9) 0.62822(12) 0.81453(14) 0.0413(6) Uani d . 1.000 A 2
N N2 0.68726(9) 0.70939(14) 0.65339(16) 0.0466(7) Uani d . 1.000 A 2
N N3 0.77255(8) 0.58236(12) 0.96401(13) 0.0410(6) Uani d . 1.000 A 2
N N4 0.85188(9) 0.44914(13) 1.14918(13) 0.0485(7) Uani d . 1.000 A 2
C C1 0.62214(10) 0.69377(15) 0.72647(16) 0.0390(8) Uani d . 1.000 A 2
C C2 0.62767(11) 0.73030(16) 0.64520(17) 0.0415(8) Uani d . 1.000 A 2
C C3 0.74471(11) 0.74987(15) 0.74837(18) 0.0410(8) Uani d . 1.000 A 2
C C4 0.76667(10) 0.72348(15) 0.85075(17) 0.0372(8) Uani d . 1.000 A 2
C C5 0.73247(11) 0.64219(15) 0.87141(16) 0.0378(8) Uani d . 1.000 A 2
C C6 0.82307(11) 0.78578(16) 0.92993(18) 0.0458(8) Uani d . 1.000 A 2
C C7 0.84275(11) 0.85744(17) 0.88792(18) 0.0504(8) Uani d . 1.000 A 2
C C8 0.89860(12) 0.9369(2) 0.9459(2) 0.0800(11) Uani d . 1.000 A 2
C C9 0.57518(12) 0.78484(18) 0.55675(18) 0.0568(9) Uani d . 1.000 A 2
C C10 0.51739(12) 0.8058(2) 0.5481(2) 0.0647(10) Uani d . 1.000 A 2
C C11 0.51131(12) 0.77185(18) 0.6273(2) 0.0587(9) Uani d . 1.000 A 2
C C12 0.56270(11) 0.71583(17) 0.71474(18) 0.0476(8) Uani d . 1.000 A 2
C C13 0.83733(10) 0.54160(16) 0.99533(16) 0.0456(8) Uani d . 1.000 A 2
C C14 0.88249(11) 0.52317(17) 1.11582(17) 0.0521(8) Uani d . 1.000 A 2
C C15 0.78783(11) 0.49350(17) 1.11809(17) 0.0516(9) Uani d . 1.000 A 2
C C16 0.74133(10) 0.51111(16) 0.99766(16) 0.0453(8) Uani d . 1.000 A 2
C C17 0.89617(13) 0.4294(2) 1.26682(18) 0.0778(11) Uani d . 1.000 A 2
O O1 0.5214(7) 0.7243(5) 0.2988(9) 0.361(10) Uani d DUP 0.500 . -2
C C18 0.5020(5) 0.6374(4) 0.2577(8) 0.186(5) Uani d DUP 0.500 . -2
C C19 0.5379(5) 0.5721(10) 0.2213(11) 0.220(9) Uani d DUP 0.500 . -2
C C20 0.4321(4) 0.5962(7) 0.2136(9) 0.153(6) Uani d DUP 0.500 . -2
O O1W 0.68035(12) 0.75683(15) 0.45941(18) 0.0784(9) Uani d D 1.000 . -2
H H2 0.6832(10) 0.7259(14) 0.5923(17) 0.045(7) Uiso d . 1.000 B 2
H H6 0.84450 0.77760 1.00430 0.0550 Uiso c R 1.000 A 2
H H8A 0.91920 0.93330 1.02260 0.1200 Uiso c RP 0.500 A 2
H H8B 0.94010 0.90070 0.99670 0.1200 Uiso c RP 0.500 A 2
H H8C 0.93140 0.92120 0.93240 0.1200 Uiso c RP 0.500 A 2
H H8D 0.90180 0.97450 0.89400 0.1200 Uiso c RP 0.500 A 2
H H8E 0.88100 1.00720 0.91980 0.1200 Uiso c RP 0.500 A 2
H H8F 0.88970 0.98660 0.98420 0.1200 Uiso c RP 0.500 A 2
H H9 0.57900 0.80770 0.50230 0.0680 Uiso c R 1.000 A 2
H H10 0.48250 0.84310 0.48850 0.0780 Uiso c R 1.000 A 2
H H11 0.47250 0.78650 0.62230 0.0700 Uiso c R 1.000 A 2
H H12 0.55760 0.69200 0.76760 0.0570 Uiso c R 1.000 A 2
H H13A 0.85790 0.59240 0.97500 0.0550 Uiso c R 1.000 A 2
H H13B 0.83080 0.47530 0.95740 0.0550 Uiso c R 1.000 A 2
H H14A 0.92500 0.49450 1.13590 0.0620 Uiso c R 1.000 A 2
H H14B 0.89130 0.59040 1.15340 0.0620 Uiso c R 1.000 A 2
H H15A 0.79570 0.56060 1.15550 0.0620 Uiso c R 1.000 A 2
H H15B 0.76710 0.44510 1.14020 0.0620 Uiso c R 1.000 A 2
H H16A 0.73130 0.44360 0.96000 0.0540 Uiso c R 1.000 A 2
H H16B 0.69960 0.54180 0.97890 0.0540 Uiso c R 1.000 A 2
H H17A 0.90500 0.49540 1.30510 0.1160 Uiso c R 1.000 A 2
H H17B 0.93760 0.39930 1.28580 0.1160 Uiso c R 1.000 A 2
H H17C 0.87480 0.38080 1.28650 0.1160 Uiso c R 1.000 A 2
H H19A 0.54250 0.61390 0.17300 0.3300 Uiso c RP 0.500 . -2
H H19B 0.51230 0.50930 0.18430 0.3300 Uiso c RP 0.500 . -2
H H19C 0.58150 0.55210 0.28370 0.3300 Uiso c RP 0.500 . -2
H H20A 0.42690 0.59270 0.27150 0.2290 Uiso c RP 0.500 . -2
H H20B 0.42630 0.52640 0.18340 0.2290 Uiso c RP 0.500 . -2
H H20C 0.39900 0.64350 0.15800 0.2290 Uiso c RP 0.500 . -2
H H2AW 0.7207(8) 0.750(6) 0.489(6) 0.1180 Uiso d DP 0.500 . -2
H H1W 0.6670(15) 0.8128(13) 0.425(2) 0.1180 Uiso d D 1.000 . -2
H H2BW 0.656(3) 0.713(4) 0.412(4) 0.1180 Uiso d DP 0.500 . -2

loop_
_atom_type_symbol
_atom_type_description
_atom_type_scat_dispersion_real
_atom_type_scat_dispersion_imag
_atom_type_scat_source
C C 0.0033 0.0016 ' International Tables Vol C Tables 4.2.6.8 and 6.1.1.4'
H H 0.0000 0.0000 ' International Tables Vol C Tables 4.2.6.8 and 6.1.1.4'
N N 0.0061 0.0033 ' International Tables Vol C Tables 4.2.6.8 and 6.1.1.4'
O O 0.0106 0.0060 ' International Tables Vol C Tables 4.2.6.8 and 6.1.1.4'
S S 0.1246 0.1234 ' International Tables Vol C Tables 4.2.6.8 and 6.1.1.4'

loop_
_geom_angle_atom_site_label_1
_geom_angle_atom_site_label_2
_geom_angle_atom_site_label_3
_geom_angle
_geom_angle_publ_flag
C3 S1 C7 91.82(12) no
H2AW O1W H1W 110(6) no
H2AW O1W H2BW 116(7) no
H1W O1W H2BW 102(4) no
C1 N1 C5 123.2(2) no
C2 N2 C3 113.1(2) no
C13 N3 C16 111.64(16) no
C5 N3 C16 119.1(2) no
C5 N3 C13 121.1(2) no
C14 N4 C15 108.72(17) no
C14 N4 C17 111.2(2) no
C15 N4 C17 110.4(2) no
C3 N2 H2 114.6(16) no
C2 N2 H2 112.4(17) no
N1 C1 C2 126.1(3) no
C2 C1 C12 117.3(2) no
N1 C1 C12 116.3(2) no
N2 C2 C9 120.4(2) no
N2 C2 C1 119.4(2) no
C1 C2 C9 120.2(3) no
N2 C3 C4 125.4(2) no
S1 C3 N2 122.70(17) no
S1 C3 C4 111.64(18) no
C5 C4 C6 126.8(2) no
C3 C4 C6 111.8(2) no
C3 C4 C5 121.4(2) no
N3 C5 C4 116.1(2) no
N1 C5 C4 125.38(19) no
N1 C5 N3 118.3(2) no
C4 C6 C7 114.3(2) no
C6 C7 C8 128.9(2) no
S1 C7 C6 110.51(18) no
S1 C7 C8 120.57(19) no
C2 C9 C10 121.0(3) no
C9 C10 C11 119.8(2) no
C10 C11 C12 119.9(3) no
C1 C12 C11 121.9(2) no
N3 C13 C14 109.8(2) no
N4 C14 C13 110.9(2) no
N4 C15 C16 111.0(2) no
N3 C16 C15 109.6(2) no
C4 C6 H6 123.00 no
C7 C6 H6 123.00 no
C7 C8 H8D 109.00 no
C7 C8 H8E 109.00 no
C7 C8 H8F 109.00 no
H8A C8 H8B 56.00 no
C7 C8 H8A 109.00 no
C7 C8 H8B 110.00 no
C7 C8 H8C 109.00 no
H8A C8 H8F 56.00 no
H8B C8 H8C 56.00 no
H8B C8 H8D 109.00 no
H8B C8 H8E 141.00 no
H8B C8 H8F 109.00 no
H8C C8 H8D 56.00 no
H8C C8 H8E 109.00 no
H8C C8 H8F 141.00 no
H8D C8 H8E 56.00 no
H8D C8 H8F 109.00 no
H8E C8 H8F 56.00 no
H8A C8 H8C 110.00 no
H8A C8 H8D 141.00 no
H8A C8 H8E 109.00 no
C2 C9 H9 120.00 no
C10 C9 H9 119.00 no
C9 C10 H10 120.00 no
C11 C10 H10 120.00 no
C12 C11 H11 120.00 no
C10 C11 H11 120.00 no
C11 C12 H12 119.00 no
C1 C12 H12 119.00 no
N3 C13 H13A 110.00 no
N3 C13 H13B 110.00 no
C14 C13 H13A 110.00 no
C14 C13 H13B 110.00 no
H13A C13 H13B 108.00 no
N4 C14 H14B 110.00 no
H14A C14 H14B 108.00 no
C13 C14 H14A 109.00 no
C13 C14 H14B 109.00 no
N4 C14 H14A 109.00 no
C16 C15 H15B 109.00 no
H15A C15 H15B 108.00 no
C16 C15 H15A 109.00 no
N4 C15 H15A 109.00 no
N4 C15 H15B 109.00 no
N3 C16 H16A 110.00 no
N3 C16 H16B 110.00 no
C15 C16 H16A 110.00 no
C15 C16 H16B 110.00 no
H16A C16 H16B 108.00 no
N4 C17 H17C 109.00 no
H17A C17 H17C 109.00 no
H17B C17 H17C 110.00 no
H17A C17 H17B 109.00 no
N4 C17 H17A 109.00 no
N4 C17 H17B 109.00 no
C19 C18 C20 113.6(8) no
O1 C18 C19 122.4(14) no
O1 C18 C20 122.5(13) no
C18 C19 H19B 109.00 no
H19A C19 H19C 109.00 no
C18 C19 H19C 109.00 no
H19A C19 H19B 109.00 no
C18 C19 H19A 109.00 no
H19B C19 H19C 109.00 no
C18 C20 H20C 109.00 no
H20A C20 H20C 109.00 no
H20B C20 H20C 109.00 no
H20A C20 H20B 109.00 no
C18 C20 H20A 109.00 no
C18 C20 H20B 110.00 no

loop_
_geom_bond_atom_site_label_1
_geom_bond_atom_site_label_2
_geom_bond_distance
_geom_bond_publ_flag
S1 C3 1.725(3) no
S1 C7 1.726(2) no
O1 C18 1.208(10) no
O1W H2BW 0.82(5) no
O1W H2AW 0.82(6) no
O1W H1W 0.821(19) no
N1 C5 1.291(4) no
N1 C1 1.406(3) no
N2 C2 1.420(4) no
N2 C3 1.396(3) no
N3 C13 1.462(3) no
N3 C16 1.452(3) no
N3 C5 1.374(3) no
N4 C14 1.460(3) no
N4 C15 1.464(4) no
N4 C17 1.469(3) no
N2 H2 0.90(2) no
C1 C12 1.392(4) no
C1 C2 1.394(3) no
C2 C9 1.381(3) no
C3 C4 1.353(3) no
C4 C5 1.468(4) no
C4 C6 1.424(3) no
C6 C7 1.345(4) no
C7 C8 1.497(4) no
C9 C10 1.373(5) no
C10 C11 1.362(4) no
C11 C12 1.375(3) no
C13 C14 1.500(3) no
C15 C16 1.499(3) no
C6 H6 0.9300 no
C8 H8E 0.9600 no
C8 H8C 0.9600 no
C8 H8D 0.9600 no
C8 H8B 0.9600 no
C8 H8F 0.9600 no
C8 H8A 0.9600 no
C9 H9 0.9300 no
C10 H10 0.9300 no
C11 H11 0.9300 no
C12 H12 0.9300 no
C13 H13B 0.9700 no
C13 H13A 0.9700 no
C14 H14A 0.9700 no
C14 H14B 0.9700 no
C15 H15A 0.9700 no
C15 H15B 0.9700 no
C16 H16B 0.9700 no
C16 H16A 0.9700 no
C17 H17B 0.9600 no
C17 H17A 0.9600 no
C17 H17C 0.9600 no
C18 C19 1.525(19) no
C18 C20 1.524(18) no
C19 H19C 0.9600 no
C19 H19A 0.9600 no
C19 H19B 0.9600 no
C20 H20A 0.9600 no
C20 H20B 0.9600 no
C20 H20C 0.9600 no

loop_
_geom_hbond_atom_site_label_D
_geom_hbond_atom_site_label_H
_geom_hbond_atom_site_label_A
_geom_hbond_site_symmetry_A
_geom_hbond_distance_DH
_geom_hbond_distance_HA
_geom_hbond_distance_DA
_geom_hbond_angle_DHA
_geom_hbond_publ_flag
O1W H2AW O1W 7_666 0.82(6) 2.08(6) 2.887(5) 171(6) yes
O1W H1W N4 6_656 0.821(19) 1.950(19) 2.765(3) 172(4) yes
N2 H2 O1W . 0.90(2) 2.01(2) 2.907(3) 176(2) yes
C20 H20C O1W 2_655 0.96 2.22 3.180(11) 174 yes

loop_
_geom_torsion_atom_site_label_1
_geom_torsion_atom_site_label_2
_geom_torsion_atom_site_label_3
_geom_torsion_atom_site_label_4
_geom_torsion
_geom_torsion_publ_flag
C3 S1 C7 C6 -0.6(2) no
C3 S1 C7 C8 -179.1(2) no
C7 S1 C3 N2 174.7(2) no
C7 S1 C3 C4 0.8(2) no
C5 N1 C1 C12 -142.4(2) no
C1 N1 C5 N3 171.70(19) no
C5 N1 C1 C2 43.7(3) no
C1 N1 C5 C4 -3.0(4) no
C3 N2 C2 C9 122.8(2) no
C2 N2 C3 C4 59.4(3) no
C2 N2 C3 S1 -113.7(2) no
C3 N2 C2 C1 -58.3(3) no
C13 N3 C16 C15 56.7(2) no
C16 N3 C13 C14 -56.6(2) no
C13 N3 C5 N1 142.2(2) no
C16 N3 C5 C4 171.43(19) no
C5 N3 C16 C15 -154.33(19) no
C5 N3 C13 C14 155.17(18) no
C16 N3 C5 N1 -3.8(3) no
C13 N3 C5 C4 -42.6(3) no
C15 N4 C14 C13 -59.0(2) no
C14 N4 C15 C16 59.4(2) no
C17 N4 C15 C16 -178.35(19) no
C17 N4 C14 C13 179.2(2) no
C2 C1 C12 C11 -0.4(3) no
C12 C1 C2 C9 -0.8(3) no
N1 C1 C12 C11 -174.8(2) no
C12 C1 C2 N2 -179.77(18) no
N1 C1 C2 C9 173.0(2) no
N1 C1 C2 N2 -6.0(3) no
C1 C2 C9 C10 1.2(3) no
N2 C2 C9 C10 -179.8(2) no
N2 C3 C4 C5 3.6(4) no
S1 C3 C4 C6 -0.7(3) no
N2 C3 C4 C6 -174.5(2) no
S1 C3 C4 C5 177.29(19) no
C6 C4 C5 N1 139.5(3) no
C6 C4 C5 N3 -35.3(4) no
C3 C4 C5 N3 147.1(2) no
C3 C4 C6 C7 0.3(3) no
C5 C4 C6 C7 -177.6(2) no
C3 C4 C5 N1 -38.1(4) no
C4 C6 C7 C8 178.7(3) no
C4 C6 C7 S1 0.3(3) no
C2 C9 C10 C11 -0.5(4) no
C9 C10 C11 C12 -0.7(4) no
C10 C11 C12 C1 1.2(3) no
N3 C13 C14 N4 57.8(2) no
N4 C15 C16 N3 -58.3(2) no
